data_4110430
loop_
_publ_author_name
'Josephine S. Nakhla'
'Jeff W. Kampf'
'John P. Wolfe'

_publ_section_title
;
 Intramolecular Pd-Catalyzed Carboetherification and Carboamination.
 Influence of Catalyst Structure on Reaction Mechanism and Product
 Stereochemistry
;
_journal_name_full 'Journal of the American Chemical Society'
_journal_page_first 2893
_journal_page_last 2901
_journal_paper_doi 10.1021/ja057489m
_journal_volume 128
_journal_year 2006
_chemical_formula_moiety 'C31 H29 N'
_chemical_formula_sum 'C31 H29 N'
_chemical_formula_weight 415.55
_chemical_name_systematic
;
 ?
;
_space_group_IT_number 2
_symmetry_cell_setting triclinic
_symmetry_space_group_name_Hall '-P 1'
_symmetry_space_group_name_H-M 'P -1'
_atom_sites_solution_hydrogens geom
_atom_sites_solution_primary direct
_atom_sites_solution_secondary difmap
_audit_creation_method SHELXL-97
_cell_angle_alpha 109.298(4)
_cell_angle_beta 90.865(4)
_cell_angle_gamma 112.971(4)
_cell_formula_units_Z 2
_cell_length_a 10.268(3)
_cell_length_b 10.634(3)
_cell_length_c 12.104(3)
_cell_measurement_reflns_used 7294
_cell_measurement_temperature 123(2)
_cell_measurement_theta_max 23.33
_cell_measurement_theta_min 2.23
_cell_volume 1132.6(5)
_computing_cell_refinement 'Bruker SMART'
_computing_data_collection 'Bruker SMART'
_computing_data_reduction 'Bruker SHELXTL'
_computing_molecular_graphics 'Bruker SHELXTL'
_computing_publication_material 'Bruker SHELXTL'
_computing_structure_refinement 'Bruker SHELXTL'
_computing_structure_solution 'Bruker SHELXTL'
_diffrn_ambient_temperature 123(2)
_diffrn_measured_fraction_theta_full 0.992
_diffrn_measured_fraction_theta_max 0.992
_diffrn_measurement_device_type 'CCD area detector'
_diffrn_measurement_method 'phi and omega scans'
_diffrn_radiation_monochromator graphite
_diffrn_radiation_source 'fine-focus sealed tube'
_diffrn_radiation_type MoK\a
_diffrn_radiation_wavelength 0.71073
_diffrn_reflns_av_R_equivalents 0.0312
_diffrn_reflns_av_sigmaI/netI 0.0194
_diffrn_reflns_limit_h_max 13
_diffrn_reflns_limit_h_min -13
_diffrn_reflns_limit_k_max 13
_diffrn_reflns_limit_k_min -14
_diffrn_reflns_limit_l_max 16
_diffrn_reflns_limit_l_min -16
_diffrn_reflns_number 29499
_diffrn_reflns_theta_full 28.36
_diffrn_reflns_theta_max 28.36
_diffrn_reflns_theta_min 2.18
_exptl_absorpt_coefficient_mu 0.070
_exptl_absorpt_correction_T_max 0.9808
_exptl_absorpt_correction_T_min 0.9727
_exptl_absorpt_correction_type multi-scan
_exptl_absorpt_process_details
;
  Blessing, R. Acta Cryst. (1995) A51 33-38.
  Sheldrick, G.  SADABS (Version 2.10) Bruker/Siemens area
  detector absorption and other corrections, University of
  Gottingen, Germany 2003.
;
_exptl_crystal_colour colorless
_exptl_crystal_density_diffrn 1.218
_exptl_crystal_description block
_exptl_crystal_F_000 444
_exptl_crystal_size_max 0.40
_exptl_crystal_size_mid 0.38
_exptl_crystal_size_min 0.28
_refine_diff_density_max 0.307
_refine_diff_density_min -0.187
_refine_diff_density_rms 0.039
_refine_ls_extinction_method none
_refine_ls_goodness_of_fit_ref 1.043
_refine_ls_hydrogen_treatment constr
_refine_ls_matrix_type full
_refine_ls_number_parameters 289
_refine_ls_number_reflns 5634
_refine_ls_number_restraints 0
_refine_ls_restrained_S_all 1.043
_refine_ls_R_factor_all 0.0522
_refine_ls_R_factor_gt 0.0417
_refine_ls_shift/su_max 0.000
_refine_ls_shift/su_mean 0.000
_refine_ls_structure_factor_coef Fsqd
_refine_ls_weighting_details 'calc w=1/[\s^2^(Fo^2^)+(0.0535P)^2^+0.3193P] where P=(Fo^2^+2Fc^2^)/3'
_refine_ls_weighting_scheme calc
_refine_ls_wR_factor_gt 0.1056
_refine_ls_wR_factor_ref 0.1124
_reflns_number_gt 4671
_reflns_number_total 5634
_reflns_threshold_expression >2sigma(I)
_cod_data_source_file ja057489msi20051102_021032.cif
_cod_data_source_block jn160
_cod_original_cell_volume 1132.6(6)
_cod_database_code 4110430

loop_
_symmetry_equiv_pos_as_xyz
'x, y, z'
'-x, -y, -z'

loop_
_atom_site_label
_atom_site_type_symbol
_atom_site_fract_x
_atom_site_fract_y
_atom_site_fract_z
_atom_site_U_iso_or_equiv
_atom_site_adp_type
_atom_site_occupancy
_atom_site_symmetry_multiplicity
_atom_site_calc_flag
_atom_site_refinement_flags
N1 N 0.07021(9) 0.25593(10) 0.37268(8) 0.02520(19) Uani 1 1 d .
C1 C 0.15491(11) 0.36975(12) 0.48633(9) 0.0240(2) Uani 1 1 d .
H1A H 0.1226 0.4508 0.5062 0.029 Uiso 1 1 calc R
C2 C 0.30754(11) 0.42666(13) 0.45691(10) 0.0281(2) Uani 1 1 d .
H2A H 0.3278 0.5128 0.4341 0.034 Uiso 1 1 calc R
H2B H 0.3798 0.4549 0.5260 0.034 Uiso 1 1 calc R
C3 C 0.30974(12) 0.29827(13) 0.35304(10) 0.0284(2) Uani 1 1 d .
H3A H 0.3296 0.2292 0.3814 0.034 Uiso 1 1 calc R
H3B H 0.3830 0.3333 0.3050 0.034 Uiso 1 1 calc R
C4 C 0.15742(11) 0.22544(12) 0.28103(9) 0.0240(2) Uani 1 1 d .
H4A H 0.1271 0.1171 0.2436 0.029 Uiso 1 1 calc R
C5 C 0.14008(11) 0.31363(12) 0.59095(9) 0.0254(2) Uani 1 1 d .
H5A H 0.0397 0.2873 0.6076 0.031 Uiso 1 1 calc R
C6 C 0.17787(13) 0.18185(13) 0.57480(11) 0.0330(3) Uani 1 1 d .
H6A H 0.1091 0.1126 0.6067 0.040 Uiso 1 1 calc R
H6B H 0.1744 0.1289 0.4897 0.040 Uiso 1 1 calc R
C7 C 0.33111(14) 0.24595(14) 0.64383(11) 0.0357(3) Uani 1 1 d .
H7A H 0.3401 0.1820 0.6844 0.043 Uiso 1 1 calc R
H7B H 0.4031 0.2582 0.5902 0.043 Uiso 1 1 calc R
C8 C 0.34936(12) 0.39248(13) 0.73241(10) 0.0287(2) Uani 1 1 d .
C9 C 0.45501(12) 0.48760(15) 0.83167(11) 0.0356(3) Uani 1 1 d .
H9A H 0.5274 0.4615 0.8534 0.043 Uiso 1 1 calc R
C10 C 0.45310(13) 0.62068(15) 0.89829(11) 0.0384(3) Uani 1 1 d .
H10A H 0.5235 0.6850 0.9670 0.046 Uiso 1 1 calc R
C11 C 0.34944(14) 0.66102(14) 0.86577(11) 0.0362(3) Uani 1 1 d .
H11A H 0.3511 0.7538 0.9111 0.043 Uiso 1 1 calc R
C12 C 0.24291(12) 0.56640(13) 0.76713(10) 0.0296(2) Uani 1 1 d .
H12A H 0.1718 0.5938 0.7449 0.036 Uiso 1 1 calc R
C13 C 0.24243(11) 0.43136(12) 0.70180(9) 0.0252(2) Uani 1 1 d .
C14 C 0.14964(11) 0.28681(12) 0.18524(9) 0.0235(2) Uani 1 1 d .
C15 C 0.12900(12) 0.41423(13) 0.20825(10) 0.0296(2) Uani 1 1 d .
H15A H 0.1124 0.4619 0.2846 0.036 Uiso 1 1 calc R
C16 C 0.13242(14) 0.47249(14) 0.12019(12) 0.0353(3) Uani 1 1 d .
H16A H 0.1187 0.5598 0.1369 0.042 Uiso 1 1 calc R
C17 C 0.15572(12) 0.40358(14) 0.00843(11) 0.0336(3) Uani 1 1 d .
H17A H 0.1590 0.4439 -0.0513 0.040 Uiso 1 1 calc R
C18 C 0.17429(12) 0.27559(14) -0.01585(10) 0.0314(2) Uani 1 1 d .
H18A H 0.1896 0.2276 -0.0926 0.038 Uiso 1 1 calc R
C19 C 0.17056(12) 0.21721(13) 0.07172(10) 0.0271(2) Uani 1 1 d .
H19A H 0.1824 0.1288 0.0540 0.033 Uiso 1 1 calc R
C20 C -0.07736(11) 0.19963(11) 0.34535(9) 0.0230(2) Uani 1 1 d .
C21 C -0.15131(11) 0.09431(12) 0.23230(9) 0.0254(2) Uani 1 1 d .
H21A H -0.0985 0.0642 0.1733 0.030 Uiso 1 1 calc R
C22 C -0.29960(11) 0.03418(12) 0.20606(9) 0.0257(2) Uani 1 1 d .
H22A H -0.3460 -0.0362 0.1291 0.031 Uiso 1 1 calc R
C23 C -0.38339(11) 0.07376(12) 0.28938(9) 0.0240(2) Uani 1 1 d .
C24 C -0.30974(11) 0.18117(12) 0.40007(9) 0.0246(2) Uani 1 1 d .
H24A H -0.3631 0.2123 0.4581 0.030 Uiso 1 1 calc R
C25 C -0.16114(11) 0.24377(12) 0.42793(9) 0.0238(2) Uani 1 1 d .
H25A H -0.1152 0.3175 0.5038 0.029 Uiso 1 1 calc R
C26 C -0.54231(11) 0.00174(12) 0.26330(10) 0.0246(2) Uani 1 1 d .
C27 C -0.61855(12) -0.04042(13) 0.15054(10) 0.0288(2) Uani 1 1 d .
H27A H -0.5677 -0.0196 0.0892 0.035 Uiso 1 1 calc R
C28 C -0.76739(12) -0.11214(13) 0.12702(11) 0.0311(2) Uani 1 1 d .
H28A H -0.8171 -0.1408 0.0498 0.037 Uiso 1 1 calc R
C29 C -0.84374(12) -0.14205(12) 0.21565(11) 0.0303(2) Uani 1 1 d .
H29A H -0.9455 -0.1912 0.1995 0.036 Uiso 1 1 calc R
C30 C -0.77021(12) -0.09956(13) 0.32821(11) 0.0309(2) Uani 1 1 d .
H30A H -0.8217 -0.1187 0.3896 0.037 Uiso 1 1 calc R
C31 C -0.62143(12) -0.02912(13) 0.35119(10) 0.0291(2) Uani 1 1 d .
H31A H -0.5724 -0.0013 0.4285 0.035 Uiso 1 1 calc R

loop_
_atom_site_aniso_label
_atom_site_aniso_U_11
_atom_site_aniso_U_22
_atom_site_aniso_U_33
_atom_site_aniso_U_23
_atom_site_aniso_U_13
_atom_site_aniso_U_12
N1 0.0218(4) 0.0313(5) 0.0205(4) 0.0093(4) 0.0029(3) 0.0093(4)
C1 0.0221(5) 0.0271(5) 0.0211(5) 0.0100(4) 0.0010(4) 0.0077(4)
C2 0.0223(5) 0.0348(6) 0.0271(5) 0.0160(5) 0.0026(4) 0.0080(4)
C3 0.0247(5) 0.0387(6) 0.0289(5) 0.0191(5) 0.0060(4) 0.0149(4)
C4 0.0252(5) 0.0279(5) 0.0229(5) 0.0120(4) 0.0056(4) 0.0128(4)
C5 0.0230(5) 0.0298(5) 0.0227(5) 0.0124(4) 0.0026(4) 0.0080(4)
C6 0.0418(6) 0.0297(6) 0.0294(6) 0.0150(5) 0.0066(5) 0.0132(5)
C7 0.0423(7) 0.0420(7) 0.0364(6) 0.0221(6) 0.0089(5) 0.0247(6)
C8 0.0269(5) 0.0384(6) 0.0277(5) 0.0198(5) 0.0063(4) 0.0140(5)
C9 0.0252(5) 0.0552(8) 0.0316(6) 0.0246(6) 0.0034(4) 0.0147(5)
C10 0.0301(6) 0.0483(7) 0.0247(6) 0.0135(5) -0.0003(4) 0.0046(5)
C11 0.0405(7) 0.0351(6) 0.0261(6) 0.0099(5) 0.0059(5) 0.0101(5)
C12 0.0321(6) 0.0356(6) 0.0246(5) 0.0139(5) 0.0058(4) 0.0152(5)
C13 0.0230(5) 0.0328(6) 0.0216(5) 0.0146(4) 0.0038(4) 0.0096(4)
C14 0.0209(5) 0.0266(5) 0.0239(5) 0.0114(4) 0.0023(4) 0.0091(4)
C15 0.0341(6) 0.0303(6) 0.0273(5) 0.0106(5) 0.0038(4) 0.0162(5)
C16 0.0397(6) 0.0309(6) 0.0393(7) 0.0171(5) 0.0001(5) 0.0156(5)
C17 0.0308(6) 0.0393(6) 0.0318(6) 0.0213(5) -0.0013(5) 0.0091(5)
C18 0.0290(5) 0.0420(7) 0.0230(5) 0.0135(5) 0.0029(4) 0.0134(5)
C19 0.0265(5) 0.0305(5) 0.0252(5) 0.0101(4) 0.0031(4) 0.0129(4)
C20 0.0232(5) 0.0243(5) 0.0226(5) 0.0112(4) 0.0024(4) 0.0092(4)
C21 0.0262(5) 0.0265(5) 0.0230(5) 0.0088(4) 0.0046(4) 0.0107(4)
C22 0.0274(5) 0.0243(5) 0.0219(5) 0.0068(4) 0.0004(4) 0.0088(4)
C23 0.0232(5) 0.0243(5) 0.0251(5) 0.0108(4) 0.0009(4) 0.0091(4)
C24 0.0251(5) 0.0272(5) 0.0237(5) 0.0108(4) 0.0040(4) 0.0119(4)
C25 0.0250(5) 0.0250(5) 0.0201(5) 0.0081(4) 0.0010(4) 0.0092(4)
C26 0.0236(5) 0.0233(5) 0.0265(5) 0.0089(4) 0.0002(4) 0.0096(4)
C27 0.0295(5) 0.0305(6) 0.0250(5) 0.0085(4) 0.0015(4) 0.0127(4)
C28 0.0297(6) 0.0312(6) 0.0289(6) 0.0064(5) -0.0042(4) 0.0133(5)
C29 0.0230(5) 0.0268(5) 0.0380(6) 0.0091(5) -0.0009(4) 0.0097(4)
C30 0.0270(5) 0.0319(6) 0.0351(6) 0.0162(5) 0.0048(4) 0.0105(4)
C31 0.0270(5) 0.0324(6) 0.0287(6) 0.0147(5) -0.0002(4) 0.0104(4)

loop_
_atom_type_symbol
_atom_type_description
_atom_type_scat_dispersion_real
_atom_type_scat_dispersion_imag
_atom_type_scat_source
C C 0.0033 0.0016 'International Tables Vol C Tables 4.2.6.8 and 6.1.1.4'
H H 0.0000 0.0000 'International Tables Vol C Tables 4.2.6.8 and 6.1.1.4'
N N 0.0061 0.0033 'International Tables Vol C Tables 4.2.6.8 and 6.1.1.4'

loop_
_geom_angle_atom_site_label_1
_geom_angle_atom_site_label_2
_geom_angle_atom_site_label_3
_geom_angle
C20 N1 C1 124.12(9)
C20 N1 C4 121.30(9)
C1 N1 C4 113.67(8)
N1 C1 C2 102.77(8)
N1 C1 C5 113.58(9)
C2 C1 C5 114.81(8)
C3 C2 C1 104.97(9)
C2 C3 C4 103.43(9)
N1 C4 C14 113.60(9)
N1 C4 C3 102.81(9)
C14 C4 C3 111.72(9)
C13 C5 C6 102.97(9)
C13 C5 C1 110.77(9)
C6 C5 C1 116.56(9)
C7 C6 C5 106.52(10)
C8 C7 C6 103.57(9)
C9 C8 C13 119.95(11)
C9 C8 C7 129.43(11)
C13 C8 C7 110.59(10)
C10 C9 C8 119.21(11)
C9 C10 C11 120.77(11)
C10 C11 C12 120.46(12)
C13 C12 C11 118.92(11)
C12 C13 C8 120.64(10)
C12 C13 C5 128.02(10)
C8 C13 C5 111.27(10)
C15 C14 C19 118.59(10)
C15 C14 C4 122.28(10)
C19 C14 C4 119.07(10)
C14 C15 C16 120.52(11)
C17 C16 C15 120.26(11)
C18 C17 C16 119.65(10)
C17 C18 C19 120.15(11)
C18 C19 C14 120.81(11)
N1 C20 C25 122.10(10)
N1 C20 C21 121.01(9)
C25 C20 C21 116.89(9)
C22 C21 C20 121.07(10)
C21 C22 C23 122.14(10)
C24 C23 C22 116.67(10)
C24 C23 C26 121.51(10)
C22 C23 C26 121.79(10)
C25 C24 C23 122.13(10)
C24 C25 C20 121.04(10)
C31 C26 C27 117.57(10)
C31 C26 C23 120.39(10)
C27 C26 C23 122.03(10)
C28 C27 C26 121.05(11)
C29 C28 C27 120.36(11)
C28 C29 C30 119.40(10)
C29 C30 C31 120.13(11)
C30 C31 C26 121.48(11)

loop_
_geom_bond_atom_site_label_1
_geom_bond_atom_site_label_2
_geom_bond_distance
N1 C20 1.3820(14)
N1 C1 1.4682(14)
N1 C4 1.4685(13)
C1 C2 1.5390(15)
C1 C5 1.5548(14)
C2 C3 1.5283(17)
C3 C4 1.5405(15)
C4 C14 1.5213(14)
C5 C13 1.5141(15)
C5 C6 1.5486(16)
C6 C7 1.5445(18)
C7 C8 1.5082(18)
C8 C9 1.3944(17)
C8 C13 1.3990(15)
C9 C10 1.386(2)
C10 C11 1.3882(19)
C11 C12 1.3936(17)
C12 C13 1.3897(17)
C14 C15 1.3911(16)
C14 C19 1.3938(15)
C15 C16 1.3935(16)
C16 C17 1.3841(19)
C17 C18 1.3838(18)
C18 C19 1.3886(16)
C20 C25 1.4109(15)
C20 C21 1.4125(15)
C21 C22 1.3855(15)
C22 C23 1.4010(15)
C23 C24 1.3984(15)
C23 C26 1.4827(15)
C24 C25 1.3887(15)
C26 C31 1.3958(16)
C26 C27 1.4023(15)
C27 C28 1.3900(16)
C28 C29 1.3867(18)
C29 C30 1.3880(17)
C30 C31 1.3887(16)
